data_4518809
loop_
_publ_author_name
'Zheng, Yue'
'Qi, Xiujuan'
'Chen, Sitong'
'Song, Siwei'
'Zhang, Yaping'
'Wang, Kangcai'
'Zhang, Qinghua'

_publ_section_title
;
 Self-Assembly of Nitrogen-Rich Heterocyclic Compounds with Oxidants for
 the Development of High-Energy Materials.
;
_journal_issue 24
_journal_name_full 'ACS applied materials &amp; interfaces'
_journal_page_first 28390
_journal_page_last 28397
_journal_paper_doi 10.1021/acsami.1c07558
_journal_volume 13
_journal_year 2021
_chemical_formula_moiety 'N O3, C4 H5 N6 O2'
_chemical_formula_sum 'C4 H5 N7 O5'
_chemical_formula_weight 231.15
_space_group_crystal_system orthorhombic
_space_group_IT_number 61
_space_group_name_Hall '-P 2ac 2ab'
_space_group_name_H-M_alt 'P b c a'
_atom_sites_solution_hydrogens geom
_atom_sites_solution_primary dual
_audit_creation_date 2020-09-17
_audit_creation_method
;
Olex2 1.2
(compiled 2018.05.29 svn.r3508 for OlexSys, GUI svn.r5506)
;
_cell_angle_alpha 90
_cell_angle_beta 90
_cell_angle_gamma 90
_cell_formula_units_Z 8
_cell_length_a 9.66130(10)
_cell_length_b 11.1387(2)
_cell_length_c 15.5700(2)
_cell_measurement_reflns_used 5554
_cell_measurement_temperature 295.51(14)
_cell_measurement_theta_max 76.7700
_cell_measurement_theta_min 3.9420
_cell_volume 1675.55(4)
_computing_cell_refinement 'CrysAlisPro 1.171.40.50a (Rigaku OD, 2019)'
_computing_data_collection 'CrysAlisPro 1.171.40.50a (Rigaku OD, 2019)'
_computing_data_reduction 'CrysAlisPro 1.171.40.50a (Rigaku OD, 2019)'
_computing_molecular_graphics 'Olex2 (Dolomanov et al., 2009)'
_computing_publication_material 'Olex2 (Dolomanov et al., 2009)'
_computing_structure_refinement 'ShelXL (Sheldrick, 2015)'
_computing_structure_solution 'ShelXT (Sheldrick, 2015)'
_diffrn_ambient_environment air
_diffrn_ambient_temperature 295.51(14)
_diffrn_detector 'CCD plate'
_diffrn_detector_area_resol_mean 10.0000
_diffrn_detector_type HyPix
_diffrn_measured_fraction_theta_full 1.000
_diffrn_measured_fraction_theta_max 0.985
_diffrn_measurement_details
;
List of Runs (angles in degrees, time in seconds):

  # Type    Start    End  Width  t~exp~   \w     \q     \k     \f   Frames
--------------------------------------------------------------------------
  1  \w     81.00 120.00   0.50    0.47    --   47.45 158.00  -7.00   78
  2  \w     95.00 170.00   0.50    1.87    --  107.75  10.00  48.00  150
  3  \w     43.00 113.00   0.50    1.87    --  107.75-118.00 112.00  140
  4  \w     81.00 167.00   0.50    1.87    --  107.75 139.00 -84.00  172
  5  \w    -62.00  24.00   0.50    0.47    --  -47.45  57.00 150.00  172
  6  \w     71.00 119.00   0.50    0.47    --   47.45 125.00  60.00   96
  7  \w     83.00 118.00   0.50    0.47    --   47.45 125.00  90.00   70
  8  \w     83.00 109.00   0.50    0.47    --   47.45 125.00  30.00   52
  9  \w     72.00  98.00   0.50    0.47    --   47.45 125.00 -30.00   52
 10  \w   -109.00 -84.00   0.50    1.87    -- -106.00  61.00 -90.00   50
 11  \w    -89.00 -33.00   0.50    1.87    -- -106.00  77.00 120.00  112
 12  \w    -67.00 -41.00   0.50    1.87    -- -106.00  61.00 -90.00   52
 13  \w    101.00 130.00   0.50    1.87    --  107.75 -77.00 -90.00   58
 14  \w     36.00  76.00   0.50    1.87    --  107.75 -77.00 -90.00   80
 15  \w     87.00 123.00   0.50    1.87    --  107.75  77.00 -90.00   72
 16  \w     61.00 108.00   0.50    1.87    --  107.75 -94.00 120.00   94
 17  \w    115.00 141.00   0.50    1.87    --  107.75  15.00 -60.00   52
 18  \w    145.00 176.00   0.50    1.87    --  107.75  15.00 -60.00   62
 19  \w     37.00  80.00   0.50    1.87    --  107.75 -94.00-150.00   86
 20  \w     90.00 120.00   0.50    1.87    --  107.75 -30.00 120.00   60
 21  \w     54.00  79.00   0.50    1.87    --  107.75 -30.00 120.00   50
 22  \w    141.00 168.00   0.50    1.87    --  107.75  77.00 -90.00   54
;
_diffrn_measurement_device 'four-circle diffractometer'
_diffrn_measurement_device_type 'XtaLAB Synergy, Single source at home/near, HyPix'
_diffrn_measurement_method '\w scans'
_diffrn_orient_matrix_type 'CrysAlisPro convention (1999,Acta A55,543-557)'
_diffrn_orient_matrix_UB_11 -0.1437732000
_diffrn_orient_matrix_UB_12 0.0580125000
_diffrn_orient_matrix_UB_13 0.0106625000
_diffrn_orient_matrix_UB_21 0.0656500000
_diffrn_orient_matrix_UB_22 0.1254267000
_diffrn_orient_matrix_UB_23 -0.0085226000
_diffrn_orient_matrix_UB_31 -0.0214154000
_diffrn_orient_matrix_UB_32 -0.0045933000
_diffrn_orient_matrix_UB_33 -0.0980006000
_diffrn_radiation_monochromator mirror
_diffrn_radiation_probe x-ray
_diffrn_radiation_type CuK\a
_diffrn_radiation_wavelength 1.54184
_diffrn_reflns_av_R_equivalents 0.0297
_diffrn_reflns_av_unetI/netI 0.0283
_diffrn_reflns_Laue_measured_fraction_full 1.000
_diffrn_reflns_Laue_measured_fraction_max 0.985
_diffrn_reflns_limit_h_max 12
_diffrn_reflns_limit_h_min -9
_diffrn_reflns_limit_k_max 13
_diffrn_reflns_limit_k_min -13
_diffrn_reflns_limit_l_max 12
_diffrn_reflns_limit_l_min -19
_diffrn_reflns_number 10530
_diffrn_reflns_point_group_measured_fraction_full 1.000
_diffrn_reflns_point_group_measured_fraction_max 0.985
_diffrn_reflns_theta_full 67.684
_diffrn_reflns_theta_max 77.766
_diffrn_reflns_theta_min 5.683
_diffrn_source 'micro-focus sealed X-ray tube'
_diffrn_source_type 'PhotonJet (Cu) X-ray Source'
_exptl_absorpt_coefficient_mu 1.477
_exptl_absorpt_correction_T_max 1.00000
_exptl_absorpt_correction_T_min 0.62827
_exptl_absorpt_correction_type multi-scan
_exptl_absorpt_process_details
;
CrysAlisPro 1.171.40.50a (Rigaku Oxford Diffraction, 2019)
Empirical absorption correction using spherical harmonics,
 implemented in SCALE3 ABSPACK scaling algorithm.
;
_exptl_crystal_colour 'clear reddish red'
_exptl_crystal_colour_lustre clear
_exptl_crystal_colour_modifier reddish
_exptl_crystal_colour_primary red
_exptl_crystal_density_diffrn 1.833
_exptl_crystal_description block
_exptl_crystal_F_000 944
_exptl_crystal_size_max 0.2
_exptl_crystal_size_mid 0.2
_exptl_crystal_size_min 0.18
_refine_diff_density_max 0.178
_refine_diff_density_min -0.230
_refine_diff_density_rms 0.046
_refine_ls_extinction_method none
_refine_ls_goodness_of_fit_ref 1.063
_refine_ls_hydrogen_treatment constr
_refine_ls_matrix_type full
_refine_ls_number_parameters 145
_refine_ls_number_reflns 1762
_refine_ls_number_restraints 0
_refine_ls_restrained_S_all 1.063
_refine_ls_R_factor_all 0.0407
_refine_ls_R_factor_gt 0.0362
_refine_ls_shift/su_max 0.000
_refine_ls_shift/su_mean 0.000
_refine_ls_structure_factor_coef Fsqd
_refine_ls_weighting_details 'w=1/[\s^2^(Fo^2^)+(0.0569P)^2^+0.4039P] where P=(Fo^2^+2Fc^2^)/3'
_refine_ls_weighting_scheme calc
_refine_ls_wR_factor_gt 0.0993
_refine_ls_wR_factor_ref 0.1040
_reflns_Friedel_coverage 0.000
_reflns_number_gt 1557
_reflns_number_total 1762
_reflns_threshold_expression 'I > 2\s(I)'
_cod_data_source_file am1c07558_si_003.cif
_cod_data_source_block exp_1609_zy-hno3
_cod_depositor_comments 'Adding full bibliography for 4518807--4518809.cif.'
_cod_original_cell_volume 1675.56(4)
_cod_database_code 4518809
_shelx_shelxl_version_number 2014/7
_shelx_space_group_comment
;
The symmetry employed for this shelxl refinement is uniquely defined
by the following loop, which should always be used as a source of
symmetry information in preference to the above space-group names.
They are only intended as comments.
;
_shelx_estimated_absorpt_t_max 0.777
_shelx_estimated_absorpt_t_min 0.757
_diffrn_oxdiff_digest_frames
;
012b5ef8b3f6f33e0f14c805df78aff58501864fc70
;
_reflns_odcompleteness_completeness 98.98
_reflns_odcompleteness_iscentric 1
_reflns_odcompleteness_theta 77.17
_olex2_refinement_description
;
1. Fixed Uiso
 At 1.2 times of:
  All N(H) groups, All N(H,H) groups
2.a Aromatic/amide H refined with riding coordinates:
 N4(H4)
2.b X=CH2 refined with riding coordinates:
 N3(H3A,H3B), N6(H6A,H6B)
;
_olex2_submission_special_instructions 'No special instructions were received'
_oxdiff_exptl_absorpt_empirical_details
;
Empirical correction (ABSPACK) includes:
- Absorption correction using spherical harmonics
- Frame scaling
;
_oxdiff_exptl_absorpt_empirical_full_max 1.506
_oxdiff_exptl_absorpt_empirical_full_min 0.671

loop_
_space_group_symop_operation_xyz
'x, y, z'
'-x+1/2, -y, z+1/2'
'-x, y+1/2, -z+1/2'
'x+1/2, -y+1/2, -z'
'-x, -y, -z'
'x-1/2, y, -z-1/2'
'x, -y-1/2, z-1/2'
'-x-1/2, y-1/2, z'

loop_
_atom_site_label
_atom_site_type_symbol
_atom_site_fract_x
_atom_site_fract_y
_atom_site_fract_z
_atom_site_U_iso_or_equiv
_atom_site_adp_type
_atom_site_occupancy
_atom_site_site_symmetry_order
_atom_site_calc_flag
_atom_site_refinement_flags_posn
_atom_site_refinement_flags_adp
_atom_site_refinement_flags_occupancy
_atom_site_disorder_assembly
_atom_site_disorder_group
O3 O 0.15425(12) 0.47214(10) 0.56940(8) 0.0478(3) Uani 1 1 d . . . . .
O5 O -0.02970(11) 0.55525(11) 0.62247(7) 0.0499(3) Uani 1 1 d . . . . .
O2 O 0.67525(12) 0.61578(11) 0.25751(7) 0.0484(3) Uani 1 1 d . . . . .
O4 O 0.10208(13) 0.65466(11) 0.53680(8) 0.0549(3) Uani 1 1 d . . . . .
O1 O 0.75387(13) 0.41958(13) 0.25234(7) 0.0551(3) Uani 1 1 d . . . . .
N4 N 0.34624(11) 0.51065(10) 0.43740(7) 0.0338(3) Uani 1 1 d . . . . .
H4 H 0.2735 0.5172 0.4688 0.041 Uiso 1 1 calc R . . . .
N5 N 0.40270(12) 0.39606(10) 0.43266(8) 0.0365(3) Uani 1 1 d . . . . .
N1 N 0.66857(12) 0.48838(12) 0.28214(8) 0.0390(3) Uani 1 1 d . . . . .
N7 N 0.07483(12) 0.56076(11) 0.57667(7) 0.0357(3) Uani 1 1 d . . . . .
N3 N 0.32805(13) 0.71508(11) 0.41225(8) 0.0403(3) Uani 1 1 d . . . . .
H3A H 0.2572 0.7203 0.4455 0.048 Uiso 1 1 calc R . . . .
H3B H 0.3592 0.7781 0.3868 0.048 Uiso 1 1 calc R . . . .
N2 N 0.57215(14) 0.67641(12) 0.29878(8) 0.0435(3) Uani 1 1 d . . . . .
N6 N 0.57219(16) 0.27251(12) 0.37771(10) 0.0508(4) Uani 1 1 d . . . . .
H6A H 0.5415 0.2129 0.4073 0.061 Uiso 1 1 calc R . . . .
H6B H 0.6428 0.2632 0.3447 0.061 Uiso 1 1 calc R . . . .
C1 C 0.38865(13) 0.61102(12) 0.40036(8) 0.0307(3) Uani 1 1 d . . . . .
C3 C 0.56292(14) 0.48072(12) 0.33586(8) 0.0324(3) Uani 1 1 d . . . . .
C2 C 0.50721(14) 0.59565(12) 0.34457(8) 0.0320(3) Uani 1 1 d . . . . .
C4 C 0.50987(14) 0.37991(12) 0.38306(8) 0.0343(3) Uani 1 1 d . . . . .

loop_
_atom_site_aniso_label
_atom_site_aniso_U_11
_atom_site_aniso_U_22
_atom_site_aniso_U_33
_atom_site_aniso_U_23
_atom_site_aniso_U_13
_atom_site_aniso_U_12
O3 0.0481(6) 0.0439(6) 0.0514(6) 0.0044(5) 0.0069(5) 0.0081(5)
O5 0.0419(6) 0.0574(7) 0.0503(6) 0.0084(5) 0.0161(5) -0.0015(5)
O2 0.0447(6) 0.0587(7) 0.0419(5) 0.0052(5) 0.0134(4) -0.0064(5)
O4 0.0524(7) 0.0441(6) 0.0682(7) 0.0147(5) 0.0189(6) -0.0015(5)
O1 0.0443(6) 0.0754(8) 0.0458(6) -0.0068(6) 0.0082(5) 0.0178(6)
N4 0.0294(5) 0.0367(6) 0.0353(6) 0.0007(4) 0.0031(4) -0.0032(4)
N5 0.0370(6) 0.0333(6) 0.0393(6) 0.0045(5) -0.0025(5) -0.0043(4)
N1 0.0345(6) 0.0509(7) 0.0316(6) -0.0014(5) 0.0016(4) 0.0030(5)
N7 0.0336(6) 0.0390(6) 0.0345(6) 0.0010(5) 0.0016(4) -0.0029(5)
N3 0.0374(6) 0.0363(6) 0.0472(7) -0.0023(5) 0.0041(5) 0.0034(5)
N2 0.0464(7) 0.0433(7) 0.0409(6) 0.0036(5) 0.0087(5) -0.0055(6)
N6 0.0573(8) 0.0370(7) 0.0582(8) 0.0034(6) -0.0023(7) 0.0096(6)
C1 0.0276(6) 0.0349(7) 0.0295(6) -0.0012(5) -0.0027(5) -0.0025(5)
C3 0.0295(6) 0.0387(7) 0.0291(6) -0.0005(5) -0.0020(5) 0.0008(5)
C2 0.0319(6) 0.0342(7) 0.0298(6) 0.0006(5) -0.0007(5) -0.0031(5)
C4 0.0358(7) 0.0340(7) 0.0331(6) -0.0003(5) -0.0078(5) 0.0000(5)

loop_
_atom_type_symbol
_atom_type_description
_atom_type_scat_dispersion_real
_atom_type_scat_dispersion_imag
_atom_type_scat_source
C C 0.0181 0.0091 'International Tables Vol C Tables 4.2.6.8 and 6.1.1.4'
H H 0.0000 0.0000 'International Tables Vol C Tables 4.2.6.8 and 6.1.1.4'
N N 0.0311 0.0180 'International Tables Vol C Tables 4.2.6.8 and 6.1.1.4'
O O 0.0492 0.0322 'International Tables Vol C Tables 4.2.6.8 and 6.1.1.4'

loop_
_geom_angle_atom_site_label_1
_geom_angle_atom_site_label_2
_geom_angle_atom_site_label_3
_geom_angle
_geom_angle_site_symmetry_1
_geom_angle_site_symmetry_3
_geom_angle_publ_flag
N2 O2 N1 108.82(10) . . ?
C1 N4 N5 129.15(11) . . ?
C4 N5 N4 118.01(11) . . ?
O1 N1 O2 118.56(12) . . ?
O1 N1 C3 136.31(14) . . ?
C3 N1 O2 105.12(11) . . ?
O5 N7 O3 120.78(12) . . ?
O5 N7 O4 120.11(12) . . ?
O4 N7 O3 119.11(12) . . ?
C2 N2 O2 105.46(12) . . ?
N4 C1 C2 114.00(12) . . ?
N3 C1 N4 123.16(12) . . ?
N3 C1 C2 122.84(12) . . ?
N1 C3 C2 107.46(12) . . ?
N1 C3 C4 130.50(13) . . ?
C2 C3 C4 121.99(12) . . ?
N2 C2 C1 128.70(13) . . ?
N2 C2 C3 113.13(12) . . ?
C3 C2 C1 118.16(12) . . ?
N5 C4 N6 121.06(13) . . ?
N5 C4 C3 118.58(12) . . ?
N6 C4 C3 120.33(14) . . ?

loop_
_geom_bond_atom_site_label_1
_geom_bond_atom_site_label_2
_geom_bond_distance
_geom_bond_site_symmetry_2
_geom_bond_publ_flag
O3 N7 1.2554(16) . ?
O5 N7 1.2378(15) . ?
O2 N1 1.4714(18) . ?
O2 N2 1.3642(18) . ?
O4 N7 1.2444(16) . ?
O1 N1 1.2172(17) . ?
N4 N5 1.3901(17) . ?
N4 C1 1.3229(18) . ?
N5 C4 1.3041(19) . ?
N1 C3 1.3224(18) . ?
N3 C1 1.3117(18) . ?
N2 C2 1.3081(18) . ?
N6 C4 1.3419(19) . ?
C1 C2 1.4477(18) . ?
C3 C2 1.3954(19) . ?
C3 C4 1.4366(19) . ?
